data_4023608
loop_
_publ_author_name
'Shin-ya Tanaka'
'Nobuo Tagashira'
'Kouji Chiba'
'Makoto Yasuda'
'Akio Baba'

_publ_section_title
;
 Germanium(II)-Mediated Reductive Cross-Aldol Reaction
 of Bromoaldehydes with Aldehydes: NMR Studies
 and ab Initio Calculations
;
_journal_name_full 'Journal of Organic Chemistry'
_journal_page_first 6312
_journal_page_last 6320
_journal_paper_doi 10.1021/jo800904u
_journal_volume 73
_journal_year 2008
_chemical_formula_moiety 'C22 H23 N O5 '
_chemical_formula_sum 'C22 H23 N O5'
_chemical_formula_weight 381.43
_space_group_IT_number 2
_symmetry_cell_setting triclinic
_symmetry_Int_Tables_number 2
_symmetry_space_group_name_Hall '-P 1'
_symmetry_space_group_name_H-M 'P -1'
_audit_creation_date 2007-02-19
_audit_creation_method 'by CrystalStructure 3.8'
_cell_angle_alpha 102.699(13)
_cell_angle_beta 97.108(14)
_cell_angle_gamma 109.078(12)
_cell_formula_units_Z 2
_cell_length_a 10.3715(15)
_cell_length_b 14.020(2)
_cell_length_c 7.6066(12)
_cell_measurement_reflns_used 25
_cell_measurement_temperature 296.1
_cell_measurement_theta_max 15.0
_cell_measurement_theta_min 14.8
_cell_volume 996.6(3)
_computing_cell_refinement 'MSC/AFC Diffractometer Control'
_computing_data_collection 'MSC/AFC Diffractometer Control'
_computing_data_reduction CrystalStructure
_computing_publication_material 'CrystalStructure 3.8'
_computing_structure_refinement CRYSTALS
_computing_structure_solution SIR92
_diffrn_measured_fraction_theta_full 0.999
_diffrn_measured_fraction_theta_max 0.999
_diffrn_measurement_device_type 'Rigaku AFC5R'
_diffrn_measurement_method \w-2\q
_diffrn_radiation_type 'Mo K\a'
_diffrn_radiation_wavelength 0.71069
_diffrn_reflns_av_R_equivalents 0.020
_diffrn_reflns_limit_h_max 14
_diffrn_reflns_limit_h_min -13
_diffrn_reflns_limit_k_max 0
_diffrn_reflns_limit_k_min -19
_diffrn_reflns_limit_l_max 10
_diffrn_reflns_limit_l_min -10
_diffrn_reflns_number 6034
_diffrn_reflns_theta_full 30.01
_diffrn_reflns_theta_max 30.01
_diffrn_standards_decay_% 0.00
_diffrn_standards_interval_count 0
_diffrn_standards_number 3
_exptl_absorpt_coefficient_mu 0.090
_exptl_absorpt_correction_type none
_exptl_crystal_colour colorless
_exptl_crystal_density_diffrn 1.271
_exptl_crystal_density_method 'not measured'
_exptl_crystal_description prismatic
_exptl_crystal_F_000 404.00
_exptl_crystal_size_max 0.60
_exptl_crystal_size_mid 0.35
_exptl_crystal_size_min 0.20
_refine_diff_density_max 0.23
_refine_diff_density_min -0.21
_refine_ls_extinction_method none
_refine_ls_goodness_of_fit_ref 0.963
_refine_ls_hydrogen_treatment refall
_refine_ls_number_parameters 276
_refine_ls_number_reflns 3049
_refine_ls_R_factor_gt 0.0528
_refine_ls_shift/su_max 0.0061
_refine_ls_structure_factor_coef F
_refine_ls_weighting_details 'w = 1/[0.0010Fo^2^ + 3.0000\s(Fo^2^) + 0.5000]'
_refine_ls_weighting_scheme calc
_refine_ls_wR_factor_ref 0.0647
_reflns_number_gt 3043
_reflns_number_total 5813
_reflns_threshold_expression F^2^>2.0\s(F^2^)
_cod_data_source_file jo800904u-file004.cif
_cod_data_source_block '_m2313____________________'
_cod_original_formula_sum 'C22 H23 N O5 '
_cod_database_code 4023608

loop_
_symmetry_equiv_pos_site_id
_symmetry_equiv_pos_as_xyz
1 +X,+Y,+Z
2 -X,-Y,-Z

loop_
_atom_site_label
_atom_site_type_symbol
_atom_site_fract_x
_atom_site_fract_y
_atom_site_fract_z
_atom_site_U_iso_or_equiv
_atom_site_adp_type
_atom_site_occupancy
_atom_site_symmetry_multiplicity
_atom_site_calc_flag
_atom_site_refinement_flags
_atom_site_disorder_assembly
_atom_site_disorder_group
O(1) O 1.00215(18) 0.06065(14) 0.1716(2) 0.0653(5) Uani 1.00 1 d . . .
O(2) O 1.38113(17) 0.33613(14) 0.2973(2) 0.0580(5) Uani 1.00 1 d . . .
O(3) O 1.25288(17) 0.16760(14) 0.1132(2) 0.0601(5) Uani 1.00 1 d . . .
O(4) O 0.6066(2) 0.1046(2) 0.8574(4) 0.1139(10) Uani 1.00 1 d . . .
O(5) O 0.4970(2) 0.1272(2) 0.6181(3) 0.1053(9) Uani 1.00 1 d . . .
N(1) N 0.5987(2) 0.1179(2) 0.7035(4) 0.0782(9) Uani 1.00 1 d . . .
C(1) C 1.0618(2) 0.13074(18) 0.3531(2) 0.0444(6) Uani 1.00 1 d . . .
C(2) C 1.1562(2) 0.24297(17) 0.3505(2) 0.0391(5) Uani 1.00 1 d . . .
C(3) C 1.2916(2) 0.23542(19) 0.2942(2) 0.0451(6) Uani 1.00 1 d . . .
C(4) C 0.9396(2) 0.12897(17) 0.4459(3) 0.0430(5) Uani 1.00 1 d . . .
C(5) C 0.9491(2) 0.12558(19) 0.6283(3) 0.0491(6) Uani 1.00 1 d . . .
C(6) C 0.8376(2) 0.1212(2) 0.7129(3) 0.0557(7) Uani 1.00 1 d . . .
C(7) C 0.7186(2) 0.12297(19) 0.6150(3) 0.0564(7) Uani 1.00 1 d . . .
C(8) C 0.7051(2) 0.1263(2) 0.4351(4) 0.0640(8) Uani 1.00 1 d . . .
C(9) C 0.8163(2) 0.1282(2) 0.3498(3) 0.0572(7) Uani 1.00 1 d . . .
C(10) C 1.0832(2) 0.2825(2) 0.2100(2) 0.0483(6) Uani 1.00 1 d . . .
C(11) C 1.1956(2) 0.31681(16) 0.5464(2) 0.0371(5) Uani 1.00 1 d . . .
C(12) C 1.2833(2) 0.30304(19) 0.6893(2) 0.0475(6) Uani 1.00 1 d . . .
C(13) C 1.3189(2) 0.36794(19) 0.8651(3) 0.0497(6) Uani 1.00 1 d . . .
C(14) C 1.2690(2) 0.45029(17) 0.9112(2) 0.0436(5) Uani 1.00 1 d . . .
C(15) C 1.3043(2) 0.5193(2) 1.0912(3) 0.0580(7) Uani 1.00 1 d . . .
C(16) C 1.2526(3) 0.5963(2) 1.1307(3) 0.0817(10) Uani 1.00 1 d . . .
C(17) C 1.1633(4) 0.6093(2) 0.9929(4) 0.1099(13) Uani 1.00 1 d . . .
C(18) C 1.1279(4) 0.5453(2) 0.8184(4) 0.0957(11) Uani 1.00 1 d . . .
C(19) C 1.1799(2) 0.46388(18) 0.7719(3) 0.0512(6) Uani 1.00 1 d . . .
C(20) C 1.1460(2) 0.39580(18) 0.5909(3) 0.0485(6) Uani 1.00 1 d . . .
C(21) C 1.5229(3) 0.3667(2) 0.3775(4) 0.0910(11) Uani 1.00 1 d . . .
C(22) C 1.3590(3) 0.1360(2) 0.0472(4) 0.0821(10) Uani 1.00 1 d . . .
H(1) H 1.1275 0.0991 0.4367 0.051 Uiso 1.00 1 c R . .
H(2) H 1.0347 0.1183 0.6948 0.058 Uiso 1.00 1 c R . .
H(3) H 0.8373 0.1159 0.8455 0.065 Uiso 1.00 1 c R . .
H(4) H 0.6193 0.1350 0.3705 0.076 Uiso 1.00 1 c R . .
H(5) H 0.8041 0.1229 0.2080 0.065 Uiso 1.00 1 c R . .
H(6) H 1.1431 0.3549 0.2162 0.058 Uiso 1.00 1 c R . .
H(7) H 0.9931 0.2839 0.2482 0.058 Uiso 1.00 1 c R . .
H(8) H 1.0651 0.2339 0.0812 0.059 Uiso 1.00 1 c R . .
H(9) H 1.3347 0.2483 0.6630 0.061 Uiso 1.00 1 c R . .
H(10) H 1.3828 0.3533 0.9649 0.062 Uiso 1.00 1 c R . .
H(11) H 1.3684 0.5065 1.1777 0.065 Uiso 1.00 1 c R . .
H(12) H 1.2644 0.6365 1.2583 0.092 Uiso 1.00 1 c R . .
H(13) H 1.1194 0.6671 1.0265 0.132 Uiso 1.00 1 c R . .
H(14) H 1.0586 0.5494 0.7112 0.114 Uiso 1.00 1 c R . .
H(15) H 1.0818 0.4117 0.4921 0.056 Uiso 1.00 1 c R . .
H(16) H 1.3424 0.2023 0.3859 0.055 Uiso 1.00 1 c R . .
H(17) H 1.5392 0.4002 0.5054 0.101 Uiso 1.00 1 c R . .
H(18) H 1.5775 0.4141 0.3194 0.100 Uiso 1.00 1 c R . .
H(19) H 1.5481 0.3065 0.3614 0.100 Uiso 1.00 1 c R . .
H(20) H 1.3884 0.1000 0.1519 0.097 Uiso 1.00 1 c R . .
H(21) H 1.4374 0.1970 0.0419 0.097 Uiso 1.00 1 c R . .
H(22) H 1.3224 0.0840 -0.0771 0.097 Uiso 1.00 1 c R . .
H(23) H 1.0889 0.0753 0.1252 0.069 Uiso 1.00 1 c R . .

loop_
_atom_site_aniso_label
_atom_site_aniso_U_11
_atom_site_aniso_U_22
_atom_site_aniso_U_33
_atom_site_aniso_U_12
_atom_site_aniso_U_13
_atom_site_aniso_U_23
O(1) 0.0626(11) 0.0569(11) 0.0517(9) 0.0053(8) 0.0205(8) -0.0128(8)
O(2) 0.0429(9) 0.0657(11) 0.0647(10) 0.0121(8) 0.0142(8) 0.0274(9)
O(3) 0.0585(10) 0.0736(12) 0.0461(9) 0.0269(9) 0.0210(7) 0.0024(8)
O(4) 0.111(2) 0.144(2) 0.120(2) 0.0585(18) 0.0816(17) 0.0540(19)
O(5) 0.0626(14) 0.114(2) 0.154(2) 0.0412(14) 0.0474(15) 0.0389(17)
N(1) 0.0662(16) 0.0655(16) 0.107(2) 0.0222(13) 0.0465(15) 0.0189(15)
C(1) 0.0471(12) 0.0415(12) 0.0396(11) 0.0135(10) 0.0139(9) 0.0033(9)
C(2) 0.0413(11) 0.0422(12) 0.0343(10) 0.0168(9) 0.0097(8) 0.0083(9)
C(3) 0.0450(12) 0.0530(14) 0.0402(11) 0.0188(11) 0.0150(9) 0.0138(10)
C(4) 0.0441(12) 0.0342(11) 0.0442(11) 0.0094(9) 0.0135(9) 0.0035(9)
C(5) 0.0477(13) 0.0481(13) 0.0493(13) 0.0145(11) 0.0140(10) 0.0116(10)
C(6) 0.0594(15) 0.0512(15) 0.0499(13) 0.0111(12) 0.0229(11) 0.0088(11)
C(7) 0.0499(14) 0.0453(14) 0.0691(16) 0.0115(11) 0.0274(12) 0.0072(12)
C(8) 0.0451(14) 0.0649(18) 0.0786(18) 0.0177(13) 0.0123(13) 0.0177(15)
C(9) 0.0473(14) 0.0642(16) 0.0506(14) 0.0118(12) 0.0096(11) 0.0107(12)
C(10) 0.0507(13) 0.0579(15) 0.0367(11) 0.0219(11) 0.0059(9) 0.0131(10)
C(11) 0.0360(10) 0.0380(11) 0.0353(10) 0.0108(9) 0.0072(8) 0.0104(9)
C(12) 0.0564(14) 0.0565(14) 0.0382(11) 0.0308(12) 0.0092(10) 0.0147(10)
C(13) 0.0569(14) 0.0589(15) 0.0375(11) 0.0272(12) 0.0048(10) 0.0154(10)
C(14) 0.0470(12) 0.0391(12) 0.0382(11) 0.0094(10) 0.0066(9) 0.0090(9)
C(15) 0.0685(17) 0.0502(15) 0.0424(12) 0.0155(13) -0.0024(11) 0.0050(11)
C(16) 0.118(2) 0.0619(18) 0.0501(15) 0.0395(19) -0.0074(16) -0.0097(13)
C(17) 0.170(3) 0.090(2) 0.070(2) 0.091(2) -0.019(2) -0.0191(18)
C(18) 0.141(3) 0.084(2) 0.0601(17) 0.080(2) -0.0268(18) -0.0169(16)
C(19) 0.0601(14) 0.0417(13) 0.0448(12) 0.0210(11) -0.0038(10) 0.0027(10)
C(20) 0.0534(13) 0.0468(13) 0.0398(11) 0.0224(11) -0.0058(10) 0.0036(10)
C(21) 0.0545(18) 0.095(2) 0.100(2) 0.0077(17) -0.0003(16) 0.020(2)
C(22) 0.0753(19) 0.086(2) 0.081(2) 0.0384(18) 0.0323(16) -0.0065(17)

loop_
_atom_type_symbol
_atom_type_description
_atom_type_scat_dispersion_real
_atom_type_scat_dispersion_imag
_atom_type_scat_source
C C 0.003 0.002
;
International Tables for Crystallography
(1992, Vol. C, Tables 4.2.6.8 and 6.1.1.4)
;
H H 0.000 0.000
;
International Tables for Crystallography
(1992, Vol. C, Table 6.1.1.4)
;
O O 0.011 0.006
;
International Tables for Crystallography
(1992, Vol. C, Tables 4.2.6.8 and 6.1.1.4)
;
N N 0.006 0.003
;
International Tables for Crystallography
(1992, Vol. C, Tables 4.2.6.8 and 6.1.1.4)
;

loop_
_geom_angle_atom_site_label_1
_geom_angle_atom_site_label_2
_geom_angle_atom_site_label_3
_geom_angle
_geom_angle_publ_flag
_geom_angle_site_symmetry_1
_geom_angle_site_symmetry_2
_geom_angle_site_symmetry_3
C(3) O(2) C(21) 117.4(2) yes . . .
C(3) O(3) C(22) 115.93(18) yes . . .
O(4) N(1) O(5) 124.0(3) yes . . .
O(4) N(1) C(7) 117.9(2) yes . . .
O(5) N(1) C(7) 118.1(3) yes . . .
O(1) C(1) C(2) 112.38(18) yes . . .
O(1) C(1) C(4) 105.88(16) yes . . .
C(2) C(1) C(4) 114.0(2) yes . . .
C(1) C(2) C(3) 107.6(2) yes . . .
C(1) C(2) C(10) 111.07(16) yes . . .
C(1) C(2) C(11) 108.63(17) yes . . .
C(3) C(2) C(10) 108.95(19) yes . . .
C(3) C(2) C(11) 108.19(15) yes . . .
C(10) C(2) C(11) 112.2(2) yes . . .
O(2) C(3) O(3) 110.06(18) yes . . .
O(2) C(3) C(2) 109.0(2) yes . . .
O(3) C(3) C(2) 107.17(15) yes . . .
C(1) C(4) C(5) 120.1(2) yes . . .
C(1) C(4) C(9) 120.9(2) yes . . .
C(5) C(4) C(9) 119.0(2) yes . . .
C(4) C(5) C(6) 120.7(2) yes . . .
C(5) C(6) C(7) 118.7(2) yes . . .
N(1) C(7) C(6) 119.2(2) yes . . .
N(1) C(7) C(8) 118.4(2) yes . . .
C(6) C(7) C(8) 122.3(2) yes . . .
C(7) C(8) C(9) 118.6(2) yes . . .
C(4) C(9) C(8) 120.6(2) yes . . .
C(2) C(11) C(12) 120.5(2) yes . . .
C(2) C(11) C(20) 121.9(2) yes . . .
C(12) C(11) C(20) 117.62(18) yes . . .
C(11) C(12) C(13) 121.2(2) yes . . .
C(12) C(13) C(14) 121.3(2) yes . . .
C(13) C(14) C(15) 122.9(2) yes . . .
C(13) C(14) C(19) 118.18(18) yes . . .
C(15) C(14) C(19) 118.9(2) yes . . .
C(14) C(15) C(16) 121.2(2) yes . . .
C(15) C(16) C(17) 119.9(2) yes . . .
C(16) C(17) C(18) 120.7(4) yes . . .
C(17) C(18) C(19) 121.0(3) yes . . .
C(14) C(19) C(18) 118.3(2) yes . . .
C(14) C(19) C(20) 119.0(2) yes . . .
C(18) C(19) C(20) 122.6(2) yes . . .
C(11) C(20) C(19) 122.6(2) yes . . .
C(1) O(1) H(23) 97.1 no . . .
O(1) C(1) H(1) 110.5 no . . .
C(2) C(1) H(1) 108.1 no . . .
C(4) C(1) H(1) 105.9 no . . .
O(2) C(3) H(16) 110.9 no . . .
O(3) C(3) H(16) 108.8 no . . .
C(2) C(3) H(16) 110.8 no . . .
C(4) C(5) H(2) 119.3 no . . .
C(6) C(5) H(2) 119.7 no . . .
C(5) C(6) H(3) 124.2 no . . .
C(7) C(6) H(3) 117.1 no . . .
C(7) C(8) H(4) 120.3 no . . .
C(9) C(8) H(4) 120.8 no . . .
C(4) C(9) H(5) 119.6 no . . .
C(8) C(9) H(5) 119.5 no . . .
C(2) C(10) H(6) 109.2 no . . .
C(2) C(10) H(7) 106.9 no . . .
C(2) C(10) H(8) 109.4 no . . .
H(6) C(10) H(7) 108.7 no . . .
H(6) C(10) H(8) 110.5 no . . .
H(7) C(10) H(8) 112.0 no . . .
C(11) C(12) H(9) 122.1 no . . .
C(13) C(12) H(9) 116.3 no . . .
C(12) C(13) H(10) 117.7 no . . .
C(14) C(13) H(10) 120.9 no . . .
C(14) C(15) H(11) 113.9 no . . .
C(16) C(15) H(11) 124.9 no . . .
C(15) C(16) H(12) 121.1 no . . .
C(17) C(16) H(12) 118.2 no . . .
C(16) C(17) H(13) 119.4 no . . .
C(18) C(17) H(13) 119.9 no . . .
C(17) C(18) H(14) 124.0 no . . .
C(19) C(18) H(14) 114.9 no . . .
C(11) C(20) H(15) 122.1 no . . .
C(19) C(20) H(15) 115.3 no . . .
O(2) C(21) H(17) 109.7 no . . .
O(2) C(21) H(18) 109.2 no . . .
O(2) C(21) H(19) 109.5 no . . .
H(17) C(21) H(18) 109.5 no . . .
H(17) C(21) H(19) 109.5 no . . .
H(18) C(21) H(19) 109.5 no . . .
O(3) C(22) H(20) 101.8 no . . .
O(3) C(22) H(21) 110.7 no . . .
O(3) C(22) H(22) 111.5 no . . .
H(20) C(22) H(21) 111.8 no . . .
H(20) C(22) H(22) 111.1 no . . .
H(21) C(22) H(22) 109.7 no . . .

loop_
_geom_bond_atom_site_label_1
_geom_bond_atom_site_label_2
_geom_bond_distance
_geom_bond_publ_flag
_geom_bond_site_symmetry_1
_geom_bond_site_symmetry_2
O(1) C(1) 1.431(2) yes . .
O(2) C(3) 1.407(2) yes . .
O(2) C(21) 1.403(3) yes . .
O(3) C(3) 1.414(2) yes . .
O(3) C(22) 1.420(4) yes . .
O(4) N(1) 1.223(4) yes . .
O(5) N(1) 1.228(4) yes . .
N(1) C(7) 1.475(4) yes . .
C(1) C(2) 1.564(3) yes . .
C(1) C(4) 1.521(3) yes . .
C(2) C(3) 1.547(3) yes . .
C(2) C(10) 1.535(3) yes . .
C(2) C(11) 1.534(2) yes . .
C(4) C(5) 1.391(3) yes . .
C(4) C(9) 1.388(3) yes . .
C(5) C(6) 1.381(3) yes . .
C(6) C(7) 1.371(4) yes . .
C(7) C(8) 1.371(4) yes . .
C(8) C(9) 1.387(4) yes . .
C(11) C(12) 1.417(3) yes . .
C(11) C(20) 1.363(3) yes . .
C(12) C(13) 1.370(2) yes . .
C(13) C(14) 1.408(3) yes . .
C(14) C(15) 1.417(2) yes . .
C(14) C(19) 1.405(3) yes . .
C(15) C(16) 1.349(5) yes . .
C(16) C(17) 1.394(5) yes . .
C(17) C(18) 1.358(4) yes . .
C(18) C(19) 1.411(5) yes . .
C(19) C(20) 1.419(2) yes . .
O(1) H(23) 0.983 no . .
C(1) H(1) 1.131 no . .
C(3) H(16) 1.091 no . .
C(5) H(2) 1.013 no . .
C(6) H(3) 1.028 no . .
C(8) H(4) 1.019 no . .
C(9) H(5) 1.054 no . .
C(10) H(6) 0.989 no . .
C(10) H(7) 1.018 no . .
C(10) H(8) 1.018 no . .
C(12) H(9) 1.068 no . .
C(13) H(10) 1.044 no . .
C(15) H(11) 0.963 no . .
C(16) H(12) 0.979 no . .
C(17) H(13) 1.053 no . .
C(18) H(14) 1.043 no . .
C(20) H(15) 1.051 no . .
C(21) H(17) 0.950 no . .
C(21) H(18) 0.950 no . .
C(21) H(19) 0.950 no . .
C(22) H(20) 1.096 no . .
C(22) H(21) 0.981 no . .
C(22) H(22) 0.998 no . .

loop_
_geom_contact_atom_site_label_1
_geom_contact_atom_site_label_2
_geom_contact_distance
_geom_contact_publ_flag
_geom_contact_site_symmetry_1
_geom_contact_site_symmetry_2
O(1) O(1) 2.771(2) ? . 2_755
O(1) O(3) 3.4541(19) ? . 2_755
O(1) C(5) 3.436(3) ? . 2_756
O(2) C(13) 3.425(3) ? . 1_554
O(2) C(15) 3.533(3) ? . 1_554
O(3) O(1) 3.4541(19) ? . 2_755
O(4) C(22) 3.203(4) ? . 1_456
O(5) N(1) 3.500(3) ? . 2_656
O(5) C(7) 3.406(3) ? . 2_656
O(5) C(8) 3.387(3) ? . 2_656
N(1) O(5) 3.500(3) ? . 2_656
C(1) C(5) 3.593(3) ? . 2_756
C(5) O(1) 3.436(3) ? . 2_756
C(5) C(1) 3.593(3) ? . 2_756
C(7) O(5) 3.406(3) ? . 2_656
C(8) O(5) 3.387(3) ? . 2_656
C(13) O(2) 3.425(3) ? . 1_556
C(15) O(2) 3.533(3) ? . 1_556
C(22) O(4) 3.203(4) ? . 1_654
O(1) H(2) 2.840 ? . 2_756
O(1) H(3) 3.216 ? . 1_554
O(1) H(3) 3.395 ? . 2_756
O(1) H(22) 3.203 ? . 2_755
O(1) H(23) 2.455 ? . 2_755
O(2) H(10) 2.593 ? . 1_554
O(2) H(11) 2.772 ? . 1_554
O(2) H(17) 3.443 ? . 2_866
O(3) H(2) 3.458 ? . 1_554
O(3) H(10) 3.040 ? . 1_554
O(4) H(4) 3.327 ? . 2_656
O(4) H(5) 3.062 ? . 1_556
O(4) H(13) 3.360 ? . 2_767
O(4) H(20) 3.372 ? . 1_456
O(4) H(20) 2.871 ? . 2_756
O(4) H(21) 2.834 ? . 1_456
O(4) H(22) 2.982 ? . 1_456
O(5) H(4) 3.499 ? . 2_656
O(5) H(9) 2.755 ? . 1_455
O(5) H(12) 3.268 ? . 2_767
O(5) H(16) 2.833 ? . 1_455
O(5) H(19) 3.458 ? . 1_455
O(5) H(20) 3.482 ? . 1_455
O(5) H(21) 3.352 ? . 1_456
O(5) H(22) 3.156 ? . 1_456
N(1) H(4) 3.401 ? . 2_656
N(1) H(12) 3.196 ? . 2_767
N(1) H(13) 3.447 ? . 2_767
N(1) H(20) 3.503 ? . 2_756
N(1) H(21) 3.418 ? . 1_456
N(1) H(22) 3.445 ? . 1_456
C(1) H(2) 3.224 ? . 2_756
C(3) H(10) 3.359 ? . 1_554
C(4) H(1) 3.386 ? . 2_756
C(4) H(2) 3.504 ? . 2_756
C(5) H(1) 2.895 ? . 2_756
C(5) H(8) 3.332 ? . 1_556
C(6) H(1) 3.203 ? . 2_756
C(6) H(8) 3.145 ? . 1_556
C(6) H(13) 3.044 ? . 2_767
C(6) H(23) 3.510 ? . 2_756
C(7) H(12) 3.236 ? . 2_767
C(7) H(13) 3.320 ? . 2_767
C(8) H(12) 3.510 ? . 2_767
C(8) H(19) 3.526 ? . 1_455
C(8) H(20) 3.560 ? . 1_455
C(8) H(22) 3.452 ? . 2_755
C(9) H(22) 2.996 ? . 2_755
C(10) H(3) 3.340 ? . 1_554
C(10) H(13) 2.957 ? . 2_766
C(10) H(14) 3.154 ? . 2_766
C(11) H(18) 3.567 ? . 2_866
C(12) H(11) 3.578 ? . 2_867
C(13) H(6) 3.420 ? . 1_556
C(13) H(8) 3.516 ? . 1_556
C(13) H(11) 3.240 ? . 2_867
C(13) H(18) 3.546 ? . 2_866
C(13) H(21) 3.463 ? . 1_556
C(14) H(6) 3.138 ? . 1_556
C(14) H(18) 3.067 ? . 2_866
C(15) H(6) 2.802 ? . 1_556
C(15) H(10) 3.285 ? . 2_867
C(15) H(17) 3.061 ? . 2_867
C(16) H(6) 3.436 ? . 1_556
C(16) H(17) 3.274 ? . 2_867
C(17) H(7) 3.209 ? . 2_766
C(18) H(6) 3.532 ? . 2_766
C(18) H(7) 3.148 ? . 2_766
C(18) H(15) 3.299 ? . 2_766
C(18) H(18) 3.268 ? . 2_866
C(19) H(18) 2.808 ? . 2_866
C(20) H(14) 3.318 ? . 2_766
C(20) H(18) 3.085 ? . 2_866
C(21) H(10) 3.229 ? . 1_554
C(21) H(11) 3.388 ? . 1_554
C(21) H(11) 3.314 ? . 2_867
C(21) H(12) 3.340 ? . 2_867
C(21) H(17) 3.482 ? . 2_866
C(22) H(4) 3.426 ? . 1_655
C(22) H(5) 3.447 ? . 2_755
C(22) H(10) 3.181 ? . 1_554
H(1) C(4) 3.386 ? . 2_756
H(1) C(5) 2.895 ? . 2_756
H(1) C(6) 3.203 ? . 2_756
H(1) H(1) 3.556 ? . 2_756
H(1) H(2) 2.831 ? . 2_756
H(1) H(3) 3.449 ? . 2_756
H(2) O(1) 2.840 ? . 2_756
H(2) O(3) 3.458 ? . 1_556
H(2) C(1) 3.224 ? . 2_756
H(2) C(4) 3.504 ? . 2_756
H(2) H(1) 2.831 ? . 2_756
H(2) H(8) 2.951 ? . 1_556
H(2) H(22) 3.488 ? . 1_556
H(2) H(23) 3.469 ? . 1_556
H(2) H(23) 3.268 ? . 2_756
H(3) O(1) 3.216 ? . 1_556
H(3) O(1) 3.395 ? . 2_756
H(3) C(10) 3.340 ? . 1_556
H(3) H(1) 3.449 ? . 2_756
H(3) H(5) 2.805 ? . 1_556
H(3) H(7) 3.265 ? . 1_556
H(3) H(8) 2.575 ? . 1_556
H(3) H(13) 2.846 ? . 2_767
H(3) H(20) 3.170 ? . 2_756
H(3) H(23) 3.434 ? . 1_556
H(3) H(23) 3.064 ? . 2_756
H(4) O(4) 3.327 ? . 2_656
H(4) O(5) 3.499 ? . 2_656
H(4) N(1) 3.401 ? . 2_656
H(4) C(22) 3.426 ? . 1_455
H(4) H(12) 3.513 ? . 2_767
H(4) H(16) 3.310 ? . 1_455
H(4) H(19) 2.747 ? . 1_455
H(4) H(20) 2.574 ? . 1_455
H(4) H(21) 3.379 ? . 1_455
H(5) O(4) 3.062 ? . 1_554
H(5) C(22) 3.447 ? . 2_755
H(5) H(3) 2.805 ? . 1_554
H(5) H(20) 3.472 ? . 2_755
H(5) H(22) 2.655 ? . 2_755
H(6) C(13) 3.420 ? . 1_554
H(6) C(14) 3.138 ? . 1_554
H(6) C(15) 2.802 ? . 1_554
H(6) C(16) 3.436 ? . 1_554
H(6) C(18) 3.532 ? . 2_766
H(6) H(10) 3.321 ? . 1_554
H(6) H(11) 2.695 ? . 1_554
H(6) H(13) 2.979 ? . 2_766
H(6) H(14) 2.877 ? . 2_766
H(7) C(17) 3.209 ? . 2_766
H(7) C(18) 3.148 ? . 2_766
H(7) H(3) 3.265 ? . 1_554
H(7) H(13) 2.599 ? . 2_766
H(7) H(14) 2.528 ? . 2_766
H(8) C(5) 3.332 ? . 1_554
H(8) C(6) 3.145 ? . 1_554
H(8) C(13) 3.516 ? . 1_554
H(8) H(2) 2.951 ? . 1_554
H(8) H(3) 2.575 ? . 1_554
H(8) H(10) 3.494 ? . 1_554
H(8) H(13) 2.847 ? . 2_766
H(9) O(5) 2.755 ? . 1_655
H(9) H(21) 3.258 ? . 1_556
H(9) H(22) 3.332 ? . 1_556
H(10) O(2) 2.593 ? . 1_556
H(10) O(3) 3.040 ? . 1_556
H(10) C(3) 3.359 ? . 1_556
H(10) C(15) 3.285 ? . 2_867
H(10) C(21) 3.229 ? . 1_556
H(10) C(22) 3.181 ? . 1_556
H(10) H(6) 3.321 ? . 1_556
H(10) H(8) 3.494 ? . 1_556
H(10) H(11) 3.164 ? . 2_867
H(10) H(18) 2.931 ? . 1_556
H(10) H(19) 3.577 ? . 1_556
H(10) H(21) 2.600 ? . 1_556
H(10) H(22) 3.553 ? . 1_556
H(11) O(2) 2.772 ? . 1_556
H(11) C(12) 3.578 ? . 2_867
H(11) C(13) 3.240 ? . 2_867
H(11) C(21) 3.388 ? . 1_556
H(11) C(21) 3.314 ? . 2_867
H(11) H(6) 2.695 ? . 1_556
H(11) H(10) 3.164 ? . 2_867
H(11) H(17) 2.380 ? . 2_867
H(11) H(18) 3.068 ? . 1_556
H(12) O(5) 3.268 ? . 2_767
H(12) N(1) 3.196 ? . 2_767
H(12) C(7) 3.236 ? . 2_767
H(12) C(8) 3.510 ? . 2_767
H(12) C(21) 3.340 ? . 2_867
H(12) H(4) 3.513 ? . 2_767
H(12) H(14) 3.580 ? . 2_767
H(12) H(17) 2.799 ? . 2_867
H(12) H(19) 3.061 ? . 2_867
H(13) O(4) 3.360 ? . 2_767
H(13) N(1) 3.447 ? . 2_767
H(13) C(6) 3.044 ? . 2_767
H(13) C(7) 3.320 ? . 2_767
H(13) C(10) 2.957 ? . 2_766
H(13) H(3) 2.846 ? . 2_767
H(13) H(6) 2.979 ? . 2_766
H(13) H(7) 2.599 ? . 2_766
H(13) H(8) 2.847 ? . 2_766
H(14) C(10) 3.154 ? . 2_766
H(14) C(20) 3.318 ? . 2_766
H(14) H(6) 2.877 ? . 2_766
H(14) H(7) 2.528 ? . 2_766
H(14) H(12) 3.580 ? . 2_767
H(14) H(14) 3.113 ? . 2_766
H(14) H(15) 2.267 ? . 2_766
H(15) C(18) 3.299 ? . 2_766
H(15) H(14) 2.267 ? . 2_766
H(15) H(15) 3.418 ? . 2_766
H(15) H(18) 3.475 ? . 2_866
H(16) O(5) 2.833 ? . 1_655
H(16) H(4) 3.310 ? . 1_655
H(17) O(2) 3.443 ? . 2_866
H(17) C(15) 3.061 ? . 2_867
H(17) C(16) 3.274 ? . 2_867
H(17) C(21) 3.482 ? . 2_866
H(17) H(11) 2.380 ? . 2_867
H(17) H(12) 2.799 ? . 2_867
H(17) H(17) 3.173 ? . 2_866
H(17) H(18) 3.309 ? . 2_866
H(18) C(11) 3.567 ? . 2_866
H(18) C(13) 3.546 ? . 2_866
H(18) C(14) 3.067 ? . 2_866
H(18) C(18) 3.268 ? . 2_866
H(18) C(19) 2.808 ? . 2_866
H(18) C(20) 3.085 ? . 2_866
H(18) H(10) 2.931 ? . 1_554
H(18) H(11) 3.068 ? . 1_554
H(18) H(15) 3.475 ? . 2_866
H(18) H(17) 3.309 ? . 2_866
H(19) O(5) 3.458 ? . 1_655
H(19) C(8) 3.526 ? . 1_655
H(19) H(4) 2.747 ? . 1_655
H(19) H(10) 3.577 ? . 1_554
H(19) H(12) 3.061 ? . 2_867
H(20) O(4) 3.372 ? . 1_654
H(20) O(4) 2.871 ? . 2_756
H(20) O(5) 3.482 ? . 1_655
H(20) N(1) 3.503 ? . 2_756
H(20) C(8) 3.560 ? . 1_655
H(20) H(3) 3.170 ? . 2_756
H(20) H(4) 2.574 ? . 1_655
H(20) H(5) 3.472 ? . 2_755
H(21) O(4) 2.834 ? . 1_654
H(21) O(5) 3.352 ? . 1_654
H(21) N(1) 3.418 ? . 1_654
H(21) C(13) 3.463 ? . 1_554
H(21) H(4) 3.379 ? . 1_655
H(21) H(9) 3.258 ? . 1_554
H(21) H(10) 2.600 ? . 1_554
H(22) O(1) 3.203 ? . 2_755
H(22) O(4) 2.982 ? . 1_654
H(22) O(5) 3.156 ? . 1_654
H(22) N(1) 3.445 ? . 1_654
H(22) C(8) 3.452 ? . 2_755
H(22) C(9) 2.996 ? . 2_755
H(22) H(2) 3.488 ? . 1_554
H(22) H(5) 2.655 ? . 2_755
H(22) H(9) 3.332 ? . 1_554
H(22) H(10) 3.553 ? . 1_554
H(23) O(1) 2.455 ? . 2_755
H(23) C(6) 3.510 ? . 2_756
H(23) H(2) 3.469 ? . 1_554
H(23) H(2) 3.268 ? . 2_756
H(23) H(3) 3.434 ? . 1_554
H(23) H(3) 3.064 ? . 2_756
H(23) H(23) 2.511 ? . 2_755

loop_
_geom_hbond_atom_site_label_D
_geom_hbond_atom_site_label_H
_geom_hbond_atom_site_label_A
_geom_hbond_site_symmetry_D
_geom_hbond_site_symmetry_H
_geom_hbond_site_symmetry_A
_geom_hbond_distance_DA
_geom_hbond_distance_DH
_geom_hbond_distance_HA
_geom_hbond_angle_DHA
_geom_hbond_publ_flag
O(1) H(23) O(3) . . . 2.691(2) 0.983 1.796 149.6 no

loop_
_geom_torsion_atom_site_label_1
_geom_torsion_atom_site_label_2
_geom_torsion_atom_site_label_3
_geom_torsion_atom_site_label_4
_geom_torsion
_geom_torsion_publ_flag
_geom_torsion_site_symmetry_1
_geom_torsion_site_symmetry_2
_geom_torsion_site_symmetry_3
_geom_torsion_site_symmetry_4
C(21) O(2) C(3) O(3) -106.6(2) ? . . . .
C(21) O(2) C(3) C(2) 136.2(2) ? . . . .
C(22) O(3) C(3) O(2) 71.9(3) ? . . . .
C(22) O(3) C(3) C(2) -169.7(2) ? . . . .
O(4) N(1) C(7) C(6) -5.3(3) ? . . . .
O(4) N(1) C(7) C(8) 172.9(2) ? . . . .
O(5) N(1) C(7) C(6) 174.9(2) ? . . . .
O(5) N(1) C(7) C(8) -7.0(3) ? . . . .
O(1) C(1) C(2) C(3) -72.3(2) ? . . . .
O(1) C(1) C(2) C(10) 46.9(2) ? . . . .
O(1) C(1) C(2) C(11) 170.8(2) ? . . . .
O(1) C(1) C(4) C(5) 137.7(2) ? . . . .
O(1) C(1) C(4) C(9) -40.7(3) ? . . . .
C(2) C(1) C(4) C(5) -98.2(2) ? . . . .
C(2) C(1) C(4) C(9) 83.3(2) ? . . . .
C(4) C(1) C(2) C(3) 167.25(17) ? . . . .
C(4) C(1) C(2) C(10) -73.6(2) ? . . . .
C(4) C(1) C(2) C(11) 50.3(2) ? . . . .
C(1) C(2) C(3) O(2) -177.81(16) ? . . . .
C(1) C(2) C(3) O(3) 63.1(2) ? . . . .
C(1) C(2) C(11) C(12) 67.0(2) ? . . . .
C(1) C(2) C(11) C(20) -111.5(2) ? . . . .
C(10) C(2) C(3) O(2) 61.66(19) ? . . . .
C(10) C(2) C(3) O(3) -57.4(2) ? . . . .
C(3) C(2) C(11) C(12) -49.5(2) ? . . . .
C(3) C(2) C(11) C(20) 132.0(2) ? . . . .
C(11) C(2) C(3) O(2) -60.6(2) ? . . . .
C(11) C(2) C(3) O(3) -179.67(19) ? . . . .
C(10) C(2) C(11) C(12) -169.74(19) ? . . . .
C(10) C(2) C(11) C(20) 11.8(2) ? . . . .
C(1) C(4) C(5) C(6) -178.3(2) ? . . . .
C(1) C(4) C(9) C(8) 179.8(2) ? . . . .
C(5) C(4) C(9) C(8) 1.3(3) ? . . . .
C(9) C(4) C(5) C(6) 0.2(3) ? . . . .
C(4) C(5) C(6) C(7) -1.6(3) ? . . . .
C(5) C(6) C(7) N(1) 179.7(2) ? . . . .
C(5) C(6) C(7) C(8) 1.6(3) ? . . . .
N(1) C(7) C(8) C(9) -178.3(2) ? . . . .
C(6) C(7) C(8) C(9) -0.2(3) ? . . . .
C(7) C(8) C(9) C(4) -1.3(3) ? . . . .
C(2) C(11) C(12) C(13) -179.7(2) ? . . . .
C(2) C(11) C(20) C(19) 179.2(2) ? . . . .
C(12) C(11) C(20) C(19) 0.6(3) ? . . . .
C(20) C(11) C(12) C(13) -1.1(3) ? . . . .
C(11) C(12) C(13) C(14) 0.5(3) ? . . . .
C(12) C(13) C(14) C(15) -179.6(2) ? . . . .
C(12) C(13) C(14) C(19) 0.6(3) ? . . . .
C(13) C(14) C(15) C(16) -179.0(2) ? . . . .
C(13) C(14) C(19) C(18) 179.0(2) ? . . . .
C(13) C(14) C(19) C(20) -1.1(3) ? . . . .
C(15) C(14) C(19) C(18) -0.8(3) ? . . . .
C(15) C(14) C(19) C(20) 179.1(2) ? . . . .
C(19) C(14) C(15) C(16) 0.8(3) ? . . . .
C(14) C(15) C(16) C(17) -0.3(4) ? . . . .
C(15) C(16) C(17) C(18) -0.3(5) ? . . . .
C(16) C(17) C(18) C(19) 0.3(5) ? . . . .
C(17) C(18) C(19) C(14) 0.3(4) ? . . . .
C(17) C(18) C(19) C(20) -179.6(3) ? . . . .
C(14) C(19) C(20) C(11) 0.5(3) ? . . . .
C(18) C(19) C(20) C(11) -179.6(2) ? . . . .
